data_4001120
loop_
_publ_author_name
'Suescun, Leopoldo'
'Dabrowski, Bogdan'
'Mais, James'
'Remsen, Steven'
'Richardson, James W.'
'Maxey, Evan R.'
'Jorgensen, James D.'

_publ_section_title
;
 Oxygen Ordered Phases in LaxSr1&#x2212;xMnOy(0 &#x2264;x&#x2264; 0.2, 2.5
 &#x2264; y &#x2264; 3): An In situ Neutron Powder Diffraction Study
;
_journal_issue 4
_journal_name_full 'Chemistry of Materials'
_journal_page_first 1636
_journal_paper_doi 10.1021/cm703139c
_journal_volume 20
_journal_year 2008
_chemical_formula_structural 'Sr 3.6 La 0.4 Mn 4 O 10.2'
_chemical_formula_sum 'La0.4 Mn4 O10.2 Sr3.6'
_chemical_formula_weight 753.94
_space_group_IT_number 55
_symmetry_cell_setting orthorhombic
_symmetry_space_group_name_Hall '-P 2 2ab'
_symmetry_space_group_name_H-M 'P b a m'
_cell_angle_alpha 90.0
_cell_angle_beta 90.0
_cell_angle_gamma 90.0
_cell_formula_units_Z 1
_cell_length_a 5.5786(16)
_cell_length_b 10.9046(32)
_cell_length_c 3.8684(11)
_cell_measurement_temperature 773(5)
_cell_volume 235.32(12)
_pd_phase_name '(La0.1Sr0.9)2Mn2O5.1, oO', Sr2Mn2O5 type'
_cod_data_source_file cm703139c-file003.cif
_cod_data_source_block (L1S9)2M2O5.1-500_phase_1
_cod_depositor_comments
;
The following automatic conversions were performed:

'_geom_bond_publ_flag' value 'N' changed to 'n' according to
/home/saulius/struct/CIF-dictionaries/cif_core.dic dictionary named
'cif_core.dic' version 2.4.1 from 2010-06-29 (125
times).

'_geom_angle_publ_flag' value 'N' changed to 'n' according
to /home/saulius/struct/CIF-dictionaries/cif_core.dic dictionary
named 'cif_core.dic' version 2.4.1 from 2010-06-29 (520 times).

Automatic conversion script
Id: cif_fix_values 1715 2011-07-08 13:25:40Z adriana 
;
_cod_original_cell_volume 235.32(20)
_cod_original_sg_symbol_Hall '- P 2 2ab'
_cod_original_formula_sum 'La0.40 Mn4 O10.20 Sr3.60'
_cod_database_code 4001120

loop_
_symmetry_equiv_pos_site_id
_symmetry_equiv_pos_as_xyz
1 +x,+y,+z
2 -x+1/2,+y+1/2,+z
3 +x+1/2,-y+1/2,+z
4 -x,-y,+z
-1 -x,-y,-z
-2 +x+1/2,-y+1/2,-z
-3 -x+1/2,+y+1/2,-z
-4 +x,+y,-z

loop_
_atom_site_aniso_label
_atom_site_aniso_U_11
_atom_site_aniso_U_12
_atom_site_aniso_U_13
_atom_site_aniso_U_22
_atom_site_aniso_U_23
_atom_site_aniso_U_33
O1 0.0307(22) -0.0314(21) 0.0 0.0774(31) 0.0 0.0013(13)
O2 0.0100(15) -0.0122(16) 0.0 0.0383(25) 0.0 0.0213(18)

loop_
_atom_site_type_symbol
_atom_site_label
_atom_site_fract_x
_atom_site_fract_y
_atom_site_fract_z
_atom_site_occupancy
_atom_site_thermal_displace_type
_atom_site_U_iso_or_equiv
_atom_site_symmetry_multiplicity
La La1 0.2756(5) 0.36668(25) 0.5 0.1 Uiso 0.0161(7) 4
Sr Sr1 0.2756(5) 0.36668(25) 0.5 0.9 Uiso 0.0161(7) 4
Mn Mn2 0.2598(8) 0.11984(33) 0.0 1.0 Uiso 0.0044(6) 4
O O1 0.2752(7) 0.1102(4) 0.5 1.0 Uani 0.03646 4
O O2 0.5260(7) 0.23108(28) 0.0 1.0 Uani 0.02319 4
O O3 0.0 0.0 0.0 1.0 Uiso 0.0268(16) 2
O O4 0.0 0.5 0.0 0.1 Uiso 0.0493(26) 2

loop_
_atom_type_symbol
_atom_type_number_in_cell
La 0.4
Sr 3.6
Mn 4.0
O 10.2

loop_
_geom_angle_atom_site_label_1
_geom_angle_atom_site_label_2
_geom_angle_atom_site_label_3
_geom_angle
_geom_angle_site_symmetry_1
_geom_angle_site_symmetry_3
_geom_angle_publ_flag
Sr1 La1 Sr1 180.0 1_554 1_556 n
Sr1 La1 Sr1 90.0 1_554 3_455 n
Sr1 La1 Sr1 90.0 1_554 3_555 n
Sr1 La1 Sr1 90.0 1_554 4_665 n
Sr1 La1 O1 90.0 1_554 2_555 n
Sr1 La1 O2 42.20(8) 1_554 3_455 n
Sr1 La1 O2 137.80(8) 1_554 3_456 n
Sr1 La1 O3 44.77(4) 1_554 2_555 n
Sr1 La1 O3 135.23(4) 1_554 2_556 n
Sr1 La1 Sr1 90.0 1_556 3_455 n
Sr1 La1 Sr1 90.0 1_556 3_555 n
Sr1 La1 Sr1 90.0 1_556 4_665 n
Sr1 La1 O1 90.0 1_556 2_555 n
Sr1 La1 O2 137.80(8) 1_556 3_455 n
Sr1 La1 O2 42.20(8) 1_556 3_456 n
Sr1 La1 O3 135.23(4) 1_556 2_555 n
Sr1 La1 O3 44.77(4) 1_556 2_556 n
Sr1 La1 Sr1 95.25(12) 3_455 3_555 n
Sr1 La1 Sr1 173.10(13) 3_455 4_665 n
Sr1 La1 O1 126.28(13) 3_455 2_555 n
Sr1 La1 O2 47.99(7) 3_455 3_455 n
Sr1 La1 O2 47.99(7) 3_455 3_456 n
Sr1 La1 O3 134.36(4) 3_455 2_555 n
Sr1 La1 O3 134.36(4) 3_455 2_556 n
Sr1 La1 Sr1 91.65(7) 3_555 4_665 n
Sr1 La1 O1 138.47(13) 3_555 2_555 n
Sr1 La1 O2 96.83(14) 3_555 3_455 n
Sr1 La1 O2 96.83(14) 3_555 3_456 n
Sr1 La1 O3 91.16(5) 3_555 2_555 n
Sr1 La1 O3 91.16(5) 3_555 2_556 n
Sr1 La1 O1 46.82(10) 4_665 2_555 n
Sr1 La1 O2 131.11(7) 4_665 3_455 n
Sr1 La1 O2 131.11(7) 4_665 3_456 n
Sr1 La1 O3 45.23(4) 4_665 2_555 n
Sr1 La1 O3 45.23(4) 4_665 2_556 n
O1 La1 O2 110.45(14) 2_555 3_455 n
O1 La1 O2 110.45(14) 2_555 3_456 n
O1 La1 O3 61.19(7) 2_555 2_555 n
O1 La1 O3 61.19(7) 2_555 2_556 n
O2 La1 O2 95.60(16) 3_455 3_456 n
O2 La1 O3 86.39(5) 3_455 2_555 n
O2 La1 O3 171.47(15) 3_455 2_556 n
O2 La1 O3 171.47(15) 3_456 2_555 n
O2 La1 O3 86.39(5) 3_456 2_556 n
O3 La1 O3 90.47(8) 2_555 2_556 n
La1 Sr1 La1 180.0 1_554 1_556 n
La1 Sr1 La1 90.0 1_554 3_455 n
La1 Sr1 La1 90.0 1_554 3_555 n
La1 Sr1 La1 90.0 1_554 4_665 n
La1 Sr1 Sr1 0.0 1_554 1_554 n
La1 Sr1 Sr1 180.0 1_554 1_556 n
La1 Sr1 Sr1 90.0 1_554 3_455 n
La1 Sr1 Sr1 90.0 1_554 3_555 n
La1 Sr1 Sr1 90.0 1_554 4_565 n
La1 Sr1 Sr1 90.0 1_554 4_665 n
La1 Sr1 Mn2 54.31(5) 1_554 1_555 n
La1 Sr1 Mn2 125.69(5) 1_554 1_556 n
La1 Sr1 Mn2 55.05(4) 1_554 2_555 n
La1 Sr1 Mn2 124.95(4) 1_554 2_556 n
La1 Sr1 Mn2 54.43(6) 1_554 3_555 n
La1 Sr1 Mn2 125.57(6) 1_554 3_556 n
La1 Sr1 O1 90.0 1_554 1_555 n
La1 Sr1 O1 90.0 1_554 2_555 n
La1 Sr1 O1 90.0 1_554 3_455 n
La1 Sr1 O1 90.0 1_554 3_555 n
La1 Sr1 O2 46.44(7) 1_554 1_555 n
La1 Sr1 O2 133.56(7) 1_554 1_556 n
La1 Sr1 O2 42.20(8) 1_554 3_455 n
La1 Sr1 O2 137.80(8) 1_554 3_456 n
La1 Sr1 La1 90.0 1_556 3_455 n
La1 Sr1 La1 90.0 1_556 3_555 n
La1 Sr1 La1 90.0 1_556 4_665 n
La1 Sr1 Sr1 180.0 1_556 1_554 n
La1 Sr1 Sr1 0.0 1_556 1_556 n
La1 Sr1 Sr1 90.0 1_556 3_455 n
La1 Sr1 Sr1 90.0 1_556 3_555 n
La1 Sr1 Sr1 90.0 1_556 4_565 n
La1 Sr1 Sr1 90.0 1_556 4_665 n
La1 Sr1 Mn2 125.69(5) 1_556 1_555 n
La1 Sr1 Mn2 54.31(5) 1_556 1_556 n
La1 Sr1 Mn2 124.95(4) 1_556 2_555 n
La1 Sr1 Mn2 55.05(4) 1_556 2_556 n
La1 Sr1 Mn2 125.57(6) 1_556 3_555 n
La1 Sr1 Mn2 54.43(6) 1_556 3_556 n
La1 Sr1 O1 90.0 1_556 1_555 n
La1 Sr1 O1 90.0 1_556 2_555 n
La1 Sr1 O1 90.0 1_556 3_455 n
La1 Sr1 O1 90.0 1_556 3_555 n
La1 Sr1 O2 133.56(7) 1_556 1_555 n
La1 Sr1 O2 46.44(7) 1_556 1_556 n
La1 Sr1 O2 137.80(8) 1_556 3_455 n
La1 Sr1 O2 42.20(8) 1_556 3_456 n
La1 Sr1 La1 95.25(12) 3_455 3_555 n
La1 Sr1 La1 173.10(13) 3_455 4_665 n
La1 Sr1 Sr1 90.0 3_455 1_554 n
La1 Sr1 Sr1 90.0 3_455 1_556 n
La1 Sr1 Sr1 0.0 3_455 3_455 n
La1 Sr1 Sr1 95.25(12) 3_455 3_555 n
La1 Sr1 Sr1 85.77(6) 3_455 4_565 n
La1 Sr1 Sr1 173.10(13) 3_455 4_665 n
La1 Sr1 Mn2 55.47(10) 3_455 1_555 n
La1 Sr1 Mn2 55.47(10) 3_455 1_556 n
La1 Sr1 Mn2 120.52(9) 3_455 2_555 n
La1 Sr1 Mn2 120.52(9) 3_455 2_556 n
La1 Sr1 Mn2 129.04(10) 3_455 3_555 n
La1 Sr1 Mn2 129.04(10) 3_455 3_556 n
La1 Sr1 O1 47.58(10) 3_455 1_555 n
La1 Sr1 O1 126.28(13) 3_455 2_555 n
La1 Sr1 O1 47.54(9) 3_455 3_455 n
La1 Sr1 O1 142.80(9) 3_455 3_555 n
La1 Sr1 O2 90.72(12) 3_455 1_555 n
La1 Sr1 O2 90.72(12) 3_455 1_556 n
La1 Sr1 O2 47.99(7) 3_455 3_455 n
La1 Sr1 O2 47.99(7) 3_455 3_456 n
La1 Sr1 La1 91.65(7) 3_555 4_665 n
La1 Sr1 Sr1 90.0 3_555 1_554 n
La1 Sr1 Sr1 90.0 3_555 1_556 n
La1 Sr1 Sr1 95.25(12) 3_555 3_455 n
La1 Sr1 Sr1 0.0 3_555 3_555 n
La1 Sr1 Sr1 178.98(12) 3_555 4_565 n
La1 Sr1 Sr1 91.65(7) 3_555 4_665 n
La1 Sr1 Mn2 58.17(11) 3_555 1_555 n
La1 Sr1 Mn2 58.17(11) 3_555 1_556 n
La1 Sr1 Mn2 126.46(8) 3_555 2_555 n
La1 Sr1 Mn2 126.46(8) 3_555 2_556 n
La1 Sr1 Mn2 55.23(6) 3_555 3_555 n
La1 Sr1 Mn2 55.23(6) 3_555 3_556 n
La1 Sr1 O1 47.68(10) 3_555 1_555 n
La1 Sr1 O1 138.47(13) 3_555 2_555 n
La1 Sr1 O1 142.79(9) 3_555 3_455 n
La1 Sr1 O1 47.55(9) 3_555 3_555 n
La1 Sr1 O2 43.73(8) 3_555 1_555 n
La1 Sr1 O2 43.73(8) 3_555 1_556 n
La1 Sr1 O2 96.83(14) 3_555 3_455 n
La1 Sr1 O2 96.83(14) 3_555 3_456 n
La1 Sr1 Sr1 90.0 4_665 1_554 n
La1 Sr1 Sr1 90.0 4_665 1_556 n
La1 Sr1 Sr1 173.10(13) 4_665 3_455 n
La1 Sr1 Sr1 91.65(7) 4_665 3_555 n
La1 Sr1 Sr1 87.33(11) 4_665 4_565 n
La1 Sr1 Sr1 0.0 4_665 4_665 n
La1 Sr1 Mn2 129.24(11) 4_665 1_555 n
La1 Sr1 Mn2 129.24(11) 4_665 1_556 n
La1 Sr1 Mn2 54.45(9) 4_665 2_555 n
La1 Sr1 Mn2 54.45(9) 4_665 2_556 n
La1 Sr1 Mn2 55.70(8) 4_665 3_555 n
La1 Sr1 Mn2 55.70(8) 4_665 3_556 n
La1 Sr1 O1 139.32(13) 4_665 1_555 n
La1 Sr1 O1 46.82(10) 4_665 2_555 n
La1 Sr1 O1 125.56(11) 4_665 3_455 n
La1 Sr1 O1 44.10(11) 4_665 3_555 n
La1 Sr1 O2 94.28(13) 4_665 1_555 n
La1 Sr1 O2 94.28(13) 4_665 1_556 n
La1 Sr1 O2 131.11(7) 4_665 3_455 n
La1 Sr1 O2 131.11(7) 4_665 3_456 n
Sr1 Sr1 Sr1 180.0 1_554 1_556 n
Sr1 Sr1 Sr1 90.0 1_554 3_455 n
Sr1 Sr1 Sr1 90.0 1_554 3_555 n
Sr1 Sr1 Sr1 90.0 1_554 4_565 n
Sr1 Sr1 Sr1 90.0 1_554 4_665 n
Sr1 Sr1 Mn2 54.31(5) 1_554 1_555 n
Sr1 Sr1 Mn2 125.69(5) 1_554 1_556 n
Sr1 Sr1 Mn2 55.05(4) 1_554 2_555 n
Sr1 Sr1 Mn2 124.95(4) 1_554 2_556 n
Sr1 Sr1 Mn2 54.43(6) 1_554 3_555 n
Sr1 Sr1 Mn2 125.57(6) 1_554 3_556 n
Sr1 Sr1 O1 90.0 1_554 1_555 n
Sr1 Sr1 O1 90.0 1_554 2_555 n
Sr1 Sr1 O1 90.0 1_554 3_455 n
Sr1 Sr1 O1 90.0 1_554 3_555 n
Sr1 Sr1 O2 46.44(7) 1_554 1_555 n
Sr1 Sr1 O2 133.56(7) 1_554 1_556 n
Sr1 Sr1 O2 42.20(8) 1_554 3_455 n
Sr1 Sr1 O2 137.80(8) 1_554 3_456 n
Sr1 Sr1 Sr1 90.0 1_556 3_455 n
Sr1 Sr1 Sr1 90.0 1_556 3_555 n
Sr1 Sr1 Sr1 90.0 1_556 4_565 n
Sr1 Sr1 Sr1 90.0 1_556 4_665 n
Sr1 Sr1 Mn2 125.69(5) 1_556 1_555 n
Sr1 Sr1 Mn2 54.31(5) 1_556 1_556 n
Sr1 Sr1 Mn2 124.95(4) 1_556 2_555 n
Sr1 Sr1 Mn2 55.05(4) 1_556 2_556 n
Sr1 Sr1 Mn2 125.57(6) 1_556 3_555 n
Sr1 Sr1 Mn2 54.43(6) 1_556 3_556 n
Sr1 Sr1 O1 90.0 1_556 1_555 n
Sr1 Sr1 O1 90.0 1_556 2_555 n
Sr1 Sr1 O1 90.0 1_556 3_455 n
Sr1 Sr1 O1 90.0 1_556 3_555 n
Sr1 Sr1 O2 133.56(7) 1_556 1_555 n
Sr1 Sr1 O2 46.44(7) 1_556 1_556 n
Sr1 Sr1 O2 137.80(8) 1_556 3_455 n
Sr1 Sr1 O2 42.20(8) 1_556 3_456 n
Sr1 Sr1 Sr1 95.25(12) 3_455 3_555 n
Sr1 Sr1 Sr1 85.77(6) 3_455 4_565 n
Sr1 Sr1 Sr1 173.10(13) 3_455 4_665 n
Sr1 Sr1 Mn2 55.47(10) 3_455 1_555 n
Sr1 Sr1 Mn2 55.47(10) 3_455 1_556 n
Sr1 Sr1 Mn2 120.52(9) 3_455 2_555 n
Sr1 Sr1 Mn2 120.52(9) 3_455 2_556 n
Sr1 Sr1 Mn2 129.04(10) 3_455 3_555 n
Sr1 Sr1 Mn2 129.04(10) 3_455 3_556 n
Sr1 Sr1 O1 47.58(10) 3_455 1_555 n
Sr1 Sr1 O1 126.28(13) 3_455 2_555 n
Sr1 Sr1 O1 47.54(9) 3_455 3_455 n
Sr1 Sr1 O1 142.80(9) 3_455 3_555 n
Sr1 Sr1 O2 90.72(12) 3_455 1_555 n
Sr1 Sr1 O2 90.72(12) 3_455 1_556 n
Sr1 Sr1 O2 47.99(7) 3_455 3_455 n
Sr1 Sr1 O2 47.99(7) 3_455 3_456 n
Sr1 Sr1 Sr1 178.98(12) 3_555 4_565 n
Sr1 Sr1 Sr1 91.65(7) 3_555 4_665 n
Sr1 Sr1 Mn2 58.17(11) 3_555 1_555 n
Sr1 Sr1 Mn2 58.17(11) 3_555 1_556 n
Sr1 Sr1 Mn2 126.46(8) 3_555 2_555 n
Sr1 Sr1 Mn2 126.46(8) 3_555 2_556 n
Sr1 Sr1 Mn2 55.23(6) 3_555 3_555 n
Sr1 Sr1 Mn2 55.23(6) 3_555 3_556 n
Sr1 Sr1 O1 47.68(10) 3_555 1_555 n
Sr1 Sr1 O1 138.47(13) 3_555 2_555 n
Sr1 Sr1 O1 142.79(9) 3_555 3_455 n
Sr1 Sr1 O1 47.55(9) 3_555 3_555 n
Sr1 Sr1 O2 43.73(8) 3_555 1_555 n
Sr1 Sr1 O2 43.73(8) 3_555 1_556 n
Sr1 Sr1 O2 96.83(14) 3_555 3_455 n
Sr1 Sr1 O2 96.83(14) 3_555 3_456 n
Sr1 Sr1 Sr1 87.33(11) 4_565 4_665 n
Sr1 Sr1 Mn2 122.57(11) 4_565 1_555 n
Sr1 Sr1 Mn2 122.57(11) 4_565 1_556 n
Sr1 Sr1 Mn2 52.83(9) 4_565 2_555 n
Sr1 Sr1 Mn2 52.83(9) 4_565 2_556 n
Sr1 Sr1 Mn2 124.04(10) 4_565 3_555 n
Sr1 Sr1 Mn2 124.04(10) 4_565 3_556 n
Sr1 Sr1 O1 133.34(11) 4_565 1_555 n
Sr1 Sr1 O1 40.51(10) 4_565 2_555 n
Sr1 Sr1 O1 38.23(9) 4_565 3_455 n
Sr1 Sr1 O1 131.43(10) 4_565 3_555 n
Sr1 Sr1 O2 136.34(8) 4_565 1_555 n
Sr1 Sr1 O2 136.34(8) 4_565 1_556 n
Sr1 Sr1 O2 83.85(13) 4_565 3_455 n
Sr1 Sr1 O2 83.85(13) 4_565 3_456 n
Sr1 Sr1 Mn2 129.24(11) 4_665 1_555 n
Sr1 Sr1 Mn2 129.24(11) 4_665 1_556 n
Sr1 Sr1 Mn2 54.45(9) 4_665 2_555 n
Sr1 Sr1 Mn2 54.45(9) 4_665 2_556 n
Sr1 Sr1 Mn2 55.70(8) 4_665 3_555 n
Sr1 Sr1 Mn2 55.70(8) 4_665 3_556 n
Sr1 Sr1 O1 139.32(13) 4_665 1_555 n
Sr1 Sr1 O1 46.82(10) 4_665 2_555 n
Sr1 Sr1 O1 125.56(11) 4_665 3_455 n
Sr1 Sr1 O1 44.10(11) 4_665 3_555 n
Sr1 Sr1 O2 94.28(13) 4_665 1_555 n
Sr1 Sr1 O2 94.28(13) 4_665 1_556 n
Sr1 Sr1 O2 131.11(7) 4_665 3_455 n
Sr1 Sr1 O2 131.11(7) 4_665 3_456 n
Mn2 Sr1 Mn2 71.37(9) 1_555 1_556 n
Mn2 Sr1 Mn2 109.147(23) 1_555 2_555 n
Mn2 Sr1 Mn2 175.07(9) 1_555 2_556 n
Mn2 Sr1 Mn2 73.63(9) 1_555 3_555 n
Mn2 Sr1 Mn2 113.38(13) 1_555 3_556 n
Mn2 Sr1 O1 35.73(5) 1_555 1_555 n
Mn2 Sr1 O1 143.55(6) 1_555 2_555 n
Mn2 Sr1 O1 92.67(11) 1_555 3_455 n
Mn2 Sr1 O1 95.72(11) 1_555 3_555 n
Mn2 Sr1 O2 35.27(10) 1_555 1_555 n
Mn2 Sr1 O2 89.29(11) 1_555 1_556 n
Mn2 Sr1 O2 38.94(11) 1_555 3_455 n
Mn2 Sr1 O2 94.96(11) 1_555 3_456 n
Mn2 Sr1 Mn2 175.07(9) 1_556 2_555 n
Mn2 Sr1 Mn2 109.147(23) 1_556 2_556 n
Mn2 Sr1 Mn2 113.38(13) 1_556 3_555 n
Mn2 Sr1 Mn2 73.63(9) 1_556 3_556 n
Mn2 Sr1 O1 35.73(5) 1_556 1_555 n
Mn2 Sr1 O1 143.55(6) 1_556 2_555 n
Mn2 Sr1 O1 92.67(11) 1_556 3_455 n
Mn2 Sr1 O1 95.72(11) 1_556 3_555 n
Mn2 Sr1 O2 89.29(11) 1_556 1_555 n
Mn2 Sr1 O2 35.27(10) 1_556 1_556 n
Mn2 Sr1 O2 94.96(11) 1_556 3_455 n
Mn2 Sr1 O2 38.94(11) 1_556 3_456 n
Mn2 Sr1 Mn2 69.90(9) 2_555 2_556 n
Mn2 Sr1 Mn2 71.23(12) 2_555 3_555 n
Mn2 Sr1 Mn2 110.16(9) 2_555 3_556 n
Mn2 Sr1 O1 144.84(4) 2_555 1_555 n
Mn2 Sr1 O1 35.00(5) 2_555 2_555 n
Mn2 Sr1 O1 82.42(10) 2_555 3_455 n
Mn2 Sr1 O1 89.11(10) 2_555 3_555 n
Mn2 Sr1 O2 93.73(8) 2_555 1_555 n
Mn2 Sr1 O2 148.72(15) 2_555 1_556 n
Mn2 Sr1 O2 83.01(9) 2_555 3_455 n
Mn2 Sr1 O2 136.63(16) 2_555 3_456 n
Mn2 Sr1 Mn2 110.16(9) 2_556 3_555 n
Mn2 Sr1 Mn2 71.23(12) 2_556 3_556 n
Mn2 Sr1 O1 144.84(4) 2_556 1_555 n
Mn2 Sr1 O1 35.00(5) 2_556 2_555 n
Mn2 Sr1 O1 82.42(10) 2_556 3_455 n
Mn2 Sr1 O1 89.11(10) 2_556 3_555 n
Mn2 Sr1 O2 148.72(15) 2_556 1_555 n
Mn2 Sr1 O2 93.73(8) 2_556 1_556 n
Mn2 Sr1 O2 136.63(16) 2_556 3_455 n
Mn2 Sr1 O2 83.01(9) 2_556 3_456 n
Mn2 Sr1 Mn2 71.13(11) 3_555 3_556 n
Mn2 Sr1 O1 92.57(10) 3_555 1_555 n
Mn2 Sr1 O1 92.42(12) 3_555 2_555 n
Mn2 Sr1 O1 143.61(6) 3_555 3_455 n
Mn2 Sr1 O1 35.62(6) 3_555 3_555 n
Mn2 Sr1 O2 38.59(10) 3_555 1_555 n
Mn2 Sr1 O2 91.14(14) 3_555 1_556 n
Mn2 Sr1 O2 91.17(9) 3_555 3_455 n
Mn2 Sr1 O2 151.91(16) 3_555 3_456 n
Mn2 Sr1 O1 92.57(10) 3_556 1_555 n
Mn2 Sr1 O1 92.42(12) 3_556 2_555 n
Mn2 Sr1 O1 143.61(6) 3_556 3_455 n
Mn2 Sr1 O1 35.62(6) 3_556 3_555 n
Mn2 Sr1 O2 91.14(14) 3_556 1_555 n
Mn2 Sr1 O2 38.59(10) 3_556 1_556 n
Mn2 Sr1 O2 151.91(16) 3_556 3_455 n
Mn2 Sr1 O2 91.17(9) 3_556 3_456 n
O1 Sr1 O1 173.86(11) 1_555 2_555 n
O1 Sr1 O1 95.12(11) 1_555 3_455 n
O1 Sr1 O1 95.23(10) 1_555 3_555 n
O1 Sr1 O2 58.24(10) 1_555 1_555 n
O1 Sr1 O2 58.24(10) 1_555 1_556 n
O1 Sr1 O2 65.87(10) 1_555 3_455 n
O1 Sr1 O2 65.87(10) 1_555 3_456 n
O1 Sr1 O1 78.74(14) 2_555 3_455 n
O1 Sr1 O1 90.92(13) 2_555 3_555 n
O1 Sr1 O2 125.22(12) 2_555 1_555 n
O1 Sr1 O2 125.22(12) 2_555 1_556 n
O1 Sr1 O2 110.45(14) 2_555 3_455 n
O1 Sr1 O2 110.45(14) 2_555 3_456 n
O1 Sr1 O1 169.66(13) 3_455 3_555 n
O1 Sr1 O2 122.89(11) 3_455 1_555 n
O1 Sr1 O2 122.89(11) 3_455 1_556 n
O1 Sr1 O2 60.36(12) 3_455 3_455 n
O1 Sr1 O2 60.36(12) 3_455 3_456 n
O1 Sr1 O2 63.38(11) 3_555 1_555 n
O1 Sr1 O2 63.38(11) 3_555 1_556 n
O1 Sr1 O2 124.62(11) 3_555 3_455 n
O1 Sr1 O2 124.62(11) 3_555 3_456 n
O2 Sr1 O2 87.12(14) 1_555 1_556 n
O2 Sr1 O2 62.60(4) 1_555 3_455 n
O2 Sr1 O2 124.11(10) 1_555 3_456 n
O2 Sr1 O2 124.11(10) 1_556 3_455 n
O2 Sr1 O2 62.60(4) 1_556 3_456 n
O2 Sr1 O2 95.60(16) 3_455 3_456 n
Sr1 Mn2 Sr1 71.37(9) 1_554 1_555 n
Sr1 Mn2 Sr1 109.337(23) 1_554 2_544 n
Sr1 Mn2 Sr1 178.05(15) 1_554 2_545 n
Sr1 Mn2 Sr1 69.30(8) 1_554 3_454 n
Sr1 Mn2 Sr1 108.97(13) 1_554 3_455 n
Sr1 Mn2 O1 57.39(18) 1_554 1_554 n
Sr1 Mn2 O1 128.67(20) 1_554 1_555 n
Sr1 Mn2 O2 57.71(12) 1_554 1_555 n
Sr1 Mn2 O2 51.94(11) 1_554 3_455 n
Sr1 Mn2 O3 124.29(15) 1_554 1_555 n
Sr1 Mn2 O4 123.21(15) 1_554 2_545 n
Sr1 Mn2 Sr1 178.05(15) 1_555 2_544 n
Sr1 Mn2 Sr1 109.337(23) 1_555 2_545 n
Sr1 Mn2 Sr1 108.97(13) 1_555 3_454 n
Sr1 Mn2 Sr1 69.30(8) 1_555 3_455 n
Sr1 Mn2 O1 128.67(20) 1_555 1_554 n
Sr1 Mn2 O1 57.39(18) 1_555 1_555 n
Sr1 Mn2 O2 57.71(12) 1_555 1_555 n
Sr1 Mn2 O2 51.94(11) 1_555 3_455 n
Sr1 Mn2 O3 124.29(15) 1_555 1_555 n
Sr1 Mn2 O4 123.21(15) 1_555 2_545 n
Sr1 Mn2 Sr1 69.90(9) 2_544 2_545 n
Sr1 Mn2 Sr1 69.84(9) 2_544 3_454 n
Sr1 Mn2 Sr1 108.77(12) 2_544 3_455 n
Sr1 Mn2 O1 52.17(17) 2_544 1_554 n
Sr1 Mn2 O1 121.98(20) 2_544 1_555 n
Sr1 Mn2 O2 124.24(16) 2_544 1_555 n
Sr1 Mn2 O2 126.94(15) 2_544 3_455 n
Sr1 Mn2 O3 53.77(8) 2_544 1_555 n
Sr1 Mn2 O4 58.07(9) 2_544 2_545 n
Sr1 Mn2 Sr1 108.77(12) 2_545 3_454 n
Sr1 Mn2 Sr1 69.84(9) 2_545 3_455 n
Sr1 Mn2 O1 121.98(20) 2_545 1_554 n
Sr1 Mn2 O1 52.17(17) 2_545 1_555 n
Sr1 Mn2 O2 124.24(16) 2_545 1_555 n
Sr1 Mn2 O2 126.94(15) 2_545 3_455 n
Sr1 Mn2 O3 53.77(8) 2_545 1_555 n
Sr1 Mn2 O4 58.07(9) 2_545 2_545 n
Sr1 Mn2 Sr1 71.13(11) 3_454 3_455 n
Sr1 Mn2 O1 57.19(14) 3_454 1_554 n
Sr1 Mn2 O1 128.21(22) 3_454 1_555 n
Sr1 Mn2 O2 126.94(14) 3_454 1_555 n
Sr1 Mn2 O2 57.12(11) 3_454 3_455 n
Sr1 Mn2 O3 55.00(10) 3_454 1_555 n
Sr1 Mn2 O4 127.76(12) 3_454 2_545 n
Sr1 Mn2 O1 128.21(22) 3_455 1_554 n
Sr1 Mn2 O1 57.19(14) 3_455 1_555 n
Sr1 Mn2 O2 126.94(14) 3_455 1_555 n
Sr1 Mn2 O2 57.12(11) 3_455 3_455 n
Sr1 Mn2 O3 55.00(10) 3_455 1_555 n
Sr1 Mn2 O4 127.76(12) 3_455 2_545 n
O1 Mn2 O1 172.0(4) 1_554 1_555 n
O1 Mn2 O2 90.01(17) 1_554 1_555 n
O1 Mn2 O2 94.02(19) 1_554 3_455 n
O1 Mn2 O3 89.80(18) 1_554 1_555 n
O1 Mn2 O4 86.01(18) 1_554 2_545 n
O1 Mn2 O2 90.01(17) 1_555 1_555 n
O1 Mn2 O2 94.02(19) 1_555 3_455 n
O1 Mn2 O3 89.80(18) 1_555 1_555 n
O1 Mn2 O4 86.01(18) 1_555 2_545 n
O2 Mn2 O2 89.50(15) 1_555 3_455 n
O2 Mn2 O3 177.21(25) 1_555 1_555 n
O2 Mn2 O4 83.53(19) 1_555 2_545 n
O2 Mn2 O3 93.29(20) 3_455 1_555 n
O2 Mn2 O4 173.03(24) 3_455 2_545 n
O3 Mn2 O4 93.68(16) 1_555 2_545 n
La1 O1 Sr1 173.96(16) 2_545 1_555 n
La1 O1 Sr1 0.0 2_545 2_545 n
La1 O1 Sr1 89.08(13) 2_545 3_455 n
La1 O1 Sr1 101.26(14) 2_545 3_555 n
La1 O1 Mn2 92.83(18) 2_545 1_555 n
La1 O1 Mn2 92.83(18) 2_545 1_556 n
Sr1 O1 Sr1 173.96(16) 1_555 2_545 n
Sr1 O1 Sr1 84.87(10) 1_555 3_455 n
Sr1 O1 Sr1 84.78(9) 1_555 3_555 n
Sr1 O1 Mn2 86.89(19) 1_555 1_555 n
Sr1 O1 Mn2 86.89(19) 1_555 1_556 n
Sr1 O1 Sr1 89.08(13) 2_545 3_455 n
Sr1 O1 Sr1 101.26(14) 2_545 3_555 n
Sr1 O1 Mn2 92.83(18) 2_545 1_555 n
Sr1 O1 Mn2 92.83(18) 2_545 1_556 n
Sr1 O1 Sr1 169.66(13) 3_455 3_555 n
Sr1 O1 Mn2 87.19(18) 3_455 1_555 n
Sr1 O1 Mn2 87.19(18) 3_455 1_556 n
Sr1 O1 Mn2 92.25(17) 3_555 1_555 n
Sr1 O1 Mn2 92.25(17) 3_555 1_556 n
Mn2 O1 Mn2 172.0(4) 1_555 1_556 n
La1 O2 La1 95.60(16) 3_554 3_555 n
La1 O2 Sr1 88.28(6) 3_554 1_554 n
La1 O2 Sr1 172.30(13) 3_554 1_555 n
La1 O2 Sr1 0.0 3_554 3_554 n
La1 O2 Sr1 95.60(16) 3_554 3_555 n
La1 O2 Mn2 98.91(14) 3_554 1_555 n
La1 O2 Mn2 89.12(16) 3_554 3_555 n
La1 O2 Sr1 172.30(13) 3_555 1_554 n
La1 O2 Sr1 88.28(6) 3_555 1_555 n
La1 O2 Sr1 95.60(16) 3_555 3_554 n
La1 O2 Sr1 0.0 3_555 3_555 n
La1 O2 Mn2 98.91(14) 3_555 1_555 n
La1 O2 Mn2 89.12(16) 3_555 3_555 n
Sr1 O2 Sr1 87.12(14) 1_554 1_555 n
Sr1 O2 Sr1 88.28(6) 1_554 3_554 n
Sr1 O2 Sr1 172.30(13) 1_554 3_555 n
Sr1 O2 Mn2 87.02(15) 1_554 1_555 n
Sr1 O2 Mn2 84.29(13) 1_554 3_555 n
Sr1 O2 Sr1 172.30(13) 1_555 3_554 n
Sr1 O2 Sr1 88.28(6) 1_555 3_555 n
Sr1 O2 Mn2 87.02(15) 1_555 1_555 n
Sr1 O2 Mn2 84.29(13) 1_555 3_555 n
Sr1 O2 Sr1 95.60(16) 3_554 3_555 n
Sr1 O2 Mn2 98.91(14) 3_554 1_555 n
Sr1 O2 Mn2 89.12(16) 3_554 3_555 n
Sr1 O2 Mn2 98.91(14) 3_555 1_555 n
Sr1 O2 Mn2 89.12(16) 3_555 3_555 n
Mn2 O2 Mn2 167.99(24) 1_555 3_555 n
La1 O3 La1 90.47(8) 2_544 2_545 n
La1 O3 La1 89.53(8) 2_544 3_454 n
La1 O3 La1 180.0 2_544 3_455 n
La1 O3 Sr1 0.0 2_544 2_544 n
La1 O3 Sr1 90.47(8) 2_544 2_545 n
La1 O3 Sr1 89.53(8) 2_544 3_454 n
La1 O3 Sr1 180.0 2_544 3_455 n
La1 O3 Mn2 90.92(11) 2_544 1_555 n
La1 O3 Mn2 89.08(11) 2_544 4_555 n
La1 O3 La1 180.0 2_545 3_454 n
La1 O3 La1 89.53(8) 2_545 3_455 n
La1 O3 Sr1 90.47(8) 2_545 2_544 n
La1 O3 Sr1 0.0 2_545 2_545 n
La1 O3 Sr1 180.0 2_545 3_454 n
La1 O3 Sr1 89.53(8) 2_545 3_455 n
La1 O3 Mn2 90.92(11) 2_545 1_555 n
La1 O3 Mn2 89.08(11) 2_545 4_555 n
La1 O3 La1 90.47(8) 3_454 3_455 n
La1 O3 Sr1 89.53(8) 3_454 2_544 n
La1 O3 Sr1 180.0 3_454 2_545 n
La1 O3 Sr1 0.0 3_454 3_454 n
La1 O3 Sr1 90.47(8) 3_454 3_455 n
La1 O3 Mn2 89.08(11) 3_454 1_555 n
La1 O3 Mn2 90.92(11) 3_454 4_555 n
La1 O3 Sr1 180.0 3_455 2_544 n
La1 O3 Sr1 89.53(8) 3_455 2_545 n
La1 O3 Sr1 90.47(8) 3_455 3_454 n
La1 O3 Sr1 0.0 3_455 3_455 n
La1 O3 Mn2 89.08(11) 3_455 1_555 n
La1 O3 Mn2 90.92(11) 3_455 4_555 n
Sr1 O3 Sr1 90.47(8) 2_544 2_545 n
Sr1 O3 Sr1 89.53(8) 2_544 3_454 n
Sr1 O3 Sr1 180.0 2_544 3_455 n
Sr1 O3 Mn2 90.92(11) 2_544 1_555 n
Sr1 O3 Mn2 89.08(11) 2_544 4_555 n
Sr1 O3 Sr1 180.0 2_545 3_454 n
Sr1 O3 Sr1 89.53(8) 2_545 3_455 n
Sr1 O3 Mn2 90.92(11) 2_545 1_555 n
Sr1 O3 Mn2 89.08(11) 2_545 4_555 n
Sr1 O3 Sr1 90.47(8) 3_454 3_455 n
Sr1 O3 Mn2 89.08(11) 3_454 1_555 n
Sr1 O3 Mn2 90.92(11) 3_454 4_555 n
Sr1 O3 Mn2 89.08(11) 3_455 1_555 n
Sr1 O3 Mn2 90.92(11) 3_455 4_555 n
Mn2 O3 Mn2 180.0 1_555 4_555 n
Sr1 O4 Sr1 84.86(8) 1_554 1_555 n
Sr1 O4 Sr1 95.14(8) 1_554 4_564 n
Sr1 O4 Sr1 180.0 1_554 4_565 n
Sr1 O4 Mn2 88.29(11) 1_554 2_555 n
Sr1 O4 Mn2 91.71(11) 1_554 3_455 n
Sr1 O4 Sr1 180.0 1_555 4_564 n
Sr1 O4 Sr1 95.14(8) 1_555 4_565 n
Sr1 O4 Mn2 88.29(11) 1_555 2_555 n
Sr1 O4 Mn2 91.71(11) 1_555 3_455 n
Sr1 O4 Sr1 84.86(8) 4_564 4_565 n
Sr1 O4 Mn2 91.71(11) 4_564 2_555 n
Sr1 O4 Mn2 88.29(11) 4_564 3_455 n
Sr1 O4 Mn2 91.71(11) 4_565 2_555 n
Sr1 O4 Mn2 88.29(11) 4_565 3_455 n
Mn2 O4 Mn2 180.0 2_555 3_455 n

loop_
_geom_bond_atom_site_label_1
_geom_bond_atom_site_label_2
_geom_bond_distance
_geom_bond_site_symmetry_2
_geom_bond_publ_flag
La1 La1 3.8684(11) 1_554 n
La1 La1 3.8684(11) 1_556 n
La1 La1 3.776(4) 3_455 n
La1 La1 3.776(4) 3_555 n
La1 La1 3.837(5) 4_665 n
La1 Sr1 3.8684(11) 1_554 n
La1 Sr1 3.8684(11) 1_556 n
La1 Sr1 3.776(4) 3_455 n
La1 Sr1 3.776(4) 3_555 n
La1 Sr1 4.232(6) 4_565 n
La1 Sr1 3.837(5) 4_665 n
La1 Mn2 3.316(4) 1_555 n
La1 Mn2 3.316(4) 1_556 n
La1 Mn2 3.377(4) 2_555 n
La1 Mn2 3.377(4) 2_556 n
La1 Mn2 3.470(5) 3_455 n
La1 Mn2 3.470(5) 3_456 n
La1 Mn2 3.325(5) 3_555 n
La1 Mn2 3.325(5) 3_556 n
La1 O1 2.797(6) 1_555 n
La1 O1 2.670(6) 2_555 n
La1 O1 2.803(4) 3_455 n
La1 O1 2.798(4) 3_555 n
La1 O2 2.807(4) 1_555 n
La1 O2 2.807(4) 1_556 n
La1 O2 2.6110(32) 3_455 n
La1 O2 2.6110(32) 3_456 n
La1 O3 2.7242(18) 2_555 n
La1 O3 2.7242(18) 2_556 n
La1 O4 2.8669(22) 1_555 n
La1 O4 2.8669(22) 1_556 n
Sr1 La1 3.8684(11) 1_554 n
Sr1 La1 3.8684(11) 1_556 n
Sr1 La1 3.776(4) 3_455 n
Sr1 La1 3.776(4) 3_555 n
Sr1 La1 4.232(6) 4_565 n
Sr1 La1 3.837(5) 4_665 n
Sr1 Sr1 3.8684(11) 1_554 n
Sr1 Sr1 3.8684(11) 1_556 n
Sr1 Sr1 3.776(4) 3_455 n
Sr1 Sr1 3.776(4) 3_555 n
Sr1 Sr1 4.232(6) 4_565 n
Sr1 Sr1 3.837(5) 4_665 n
Sr1 Mn2 3.316(4) 1_555 n
Sr1 Mn2 3.316(4) 1_556 n
Sr1 Mn2 3.377(4) 2_555 n
Sr1 Mn2 3.377(4) 2_556 n
Sr1 Mn2 3.470(5) 3_455 n
Sr1 Mn2 3.470(5) 3_456 n
Sr1 Mn2 3.325(5) 3_555 n
Sr1 Mn2 3.325(5) 3_556 n
Sr1 O1 2.797(6) 1_555 n
Sr1 O1 2.670(6) 2_555 n
Sr1 O1 2.803(4) 3_455 n
Sr1 O1 2.798(4) 3_555 n
Sr1 O2 2.807(4) 1_555 n
Sr1 O2 2.807(4) 1_556 n
Sr1 O2 2.6110(32) 3_455 n
Sr1 O2 2.6110(32) 3_456 n
Sr1 O3 2.7242(18) 2_555 n
Sr1 O3 2.7242(18) 2_556 n
Sr1 O4 2.8669(22) 1_555 n
Sr1 O4 2.8669(22) 1_556 n
Mn2 La1 3.316(4) 1_554 n
Mn2 La1 3.316(4) 1_555 n
Mn2 La1 3.377(4) 2_544 n
Mn2 La1 3.377(4) 2_545 n
Mn2 La1 3.325(5) 3_454 n
Mn2 La1 3.325(5) 3_455 n
Mn2 La1 3.470(5) 3_554 n
Mn2 La1 3.470(5) 3_555 n
Mn2 Sr1 3.316(4) 1_554 n
Mn2 Sr1 3.316(4) 1_555 n
Mn2 Sr1 3.377(4) 2_544 n
Mn2 Sr1 3.377(4) 2_545 n
Mn2 Sr1 3.325(5) 3_454 n
Mn2 Sr1 3.325(5) 3_455 n
Mn2 Sr1 3.470(5) 3_554 n
Mn2 Sr1 3.470(5) 3_555 n
Mn2 O1 1.9389(7) 1_554 n
Mn2 O1 1.9389(7) 1_555 n
Mn2 O2 1.917(5) 1_555 n
Mn2 O2 2.084(5) 3_455 n
Mn2 O3 1.951(4) 1_555 n
Mn2 O4 1.872(4) 2_545 n
O1 La1 2.797(6) 1_555 n
O1 La1 2.670(6) 2_545 n
O1 La1 2.798(4) 3_455 n
O1 La1 2.803(4) 3_555 n
O1 Sr1 2.797(6) 1_555 n
O1 Sr1 2.670(6) 2_545 n
O1 Sr1 2.798(4) 3_455 n
O1 Sr1 2.803(4) 3_555 n
O1 Mn2 1.9389(7) 1_555 n
O1 Mn2 1.9389(7) 1_556 n
O2 La1 2.807(4) 1_554 n
O2 La1 2.807(4) 1_555 n
O2 La1 2.6110(32) 3_554 n
O2 La1 2.6110(32) 3_555 n
O2 Sr1 2.807(4) 1_554 n
O2 Sr1 2.807(4) 1_555 n
O2 Sr1 2.6110(32) 3_554 n
O2 Sr1 2.6110(32) 3_555 n
O2 Mn2 1.917(5) 1_555 n
O2 Mn2 2.084(5) 3_555 n
O3 La1 2.7242(18) 2_544 n
O3 La1 2.7242(18) 2_545 n
O3 La1 2.7242(18) 3_454 n
O3 La1 2.7242(18) 3_455 n
O3 Sr1 2.7242(18) 2_544 n
O3 Sr1 2.7242(18) 2_545 n
O3 Sr1 2.7242(18) 3_454 n
O3 Sr1 2.7242(18) 3_455 n
O3 Mn2 1.951(4) 1_555 n
O3 Mn2 1.951(4) 4_555 n
O4 La1 2.8669(22) 1_554 n
O4 La1 2.8669(22) 1_555 n
O4 La1 2.8669(22) 4_564 n
O4 La1 2.8669(22) 4_565 n
O4 Sr1 2.8669(22) 1_554 n
O4 Sr1 2.8669(22) 1_555 n
O4 Sr1 2.8669(22) 4_564 n
O4 Sr1 2.8669(22) 4_565 n
O4 Mn2 1.872(4) 2_555 n
O4 Mn2 1.872(4) 3_455 n
